data_2103934
loop_
_publ_author_name
'Kubicki, Maciej'
'Borowiak, Teresa'
'Dutkiewicz, Grzegorz'
'Sobiak, Stanis\/law'
'Weidlich, Iwona'

_publ_contact_author
;
Teresa Borowiak
Faculty of Chemistry
Adam Mickiewicz University
Grunwaldzka 6
60-780 Pozna\'n
Poland
;
_publ_section_title
;
 1,2-Dimethyl-4-nitro-5-morpholinoimidazole and its hydrate: a case of
 a centrosymmetric--noncentrosymmetric ambiguity
;
_journal_issue 4
_journal_name_full 'Acta Crystallographica Section B'
_journal_page_first 487
_journal_page_last 491
_journal_paper_doi 10.1107/S010876810301070X
_journal_volume 59
_journal_year 2003
_chemical_formula_sum 'C9 H14 N4 O3'
_chemical_formula_weight 226.24
_chemical_name_systematic
;
1,2-Dimethyl-4-nitro-5-morpholine-imidazole
;
_space_group_IT_number 11
_symmetry_cell_setting monoclinic
_symmetry_space_group_name_Hall '-P 2yb'
_symmetry_space_group_name_H-M 'P 1 21/m 1'
_atom_sites_solution_hydrogens geom
_atom_sites_solution_primary direct
_atom_sites_solution_secondary difmap
_audit_creation_method SHELXL-97
_cell_angle_alpha 90.00
_cell_angle_beta 112.23(3)
_cell_angle_gamma 90.00
_cell_formula_units_Z 2
_cell_length_a 8.589(2)
_cell_length_b 6.6750(10)
_cell_length_c 10.657(2)
_cell_measurement_reflns_used 25
_cell_measurement_temperature 293(2)
_cell_measurement_theta_max 15
_cell_measurement_theta_min 8
_cell_volume 565.6(2)
_computing_cell_refinement 'KUMA KM4 software (Kuma Diffraction, 1991)'
_computing_data_collection 'KUMA KM4 software (Kuma Diffraction, 1991)'
_computing_data_reduction 'KUMA KM4 software (Kuma Diffraction, 1991)'
_computing_structure_refinement 'SHELXL-97 (Sheldrick, 1997)'
_computing_structure_solution 'SHELXS-97 (Sheldrick, 1990)'
_diffrn_ambient_temperature 293(2)
_diffrn_measured_fraction_theta_full 0.985
_diffrn_measured_fraction_theta_max 0.985
_diffrn_measurement_device 'KM4 four-circle diffractometer'
_diffrn_measurement_method \w/2\Q
_diffrn_radiation_monochromator graphite
_diffrn_radiation_source 'fine-focus sealed tube'
_diffrn_radiation_type MoK\a
_diffrn_radiation_wavelength 0.71073
_diffrn_reflns_av_R_equivalents 0.0330
_diffrn_reflns_av_sigmaI/netI 0.0184
_diffrn_reflns_limit_h_max 10
_diffrn_reflns_limit_h_min 0
_diffrn_reflns_limit_k_max 7
_diffrn_reflns_limit_k_min 0
_diffrn_reflns_limit_l_max 11
_diffrn_reflns_limit_l_min -12
_diffrn_reflns_number 1140
_diffrn_reflns_theta_full 25.00
_diffrn_reflns_theta_max 25.00
_diffrn_reflns_theta_min 3.69
_diffrn_standards_decay_% 2
_diffrn_standards_interval_count 100
_diffrn_standards_number 3
_exptl_absorpt_coefficient_mu 0.102
_exptl_absorpt_correction_type none
_exptl_crystal_colour colourless
_exptl_crystal_density_diffrn 1.329
_exptl_crystal_density_method 'not measured'
_exptl_crystal_description block
_exptl_crystal_F_000 240
_exptl_crystal_size_max 0.3
_exptl_crystal_size_mid 0.2
_exptl_crystal_size_min 0.15
_refine_diff_density_max 0.189
_refine_diff_density_min -0.162
_refine_ls_extinction_coef 0.68(2)
_refine_ls_extinction_expression Fc^*^=kFc[1+0.001xFc^2^\l^3^/sin(2\q)]^-1/4^
_refine_ls_extinction_method SHELXL
_refine_ls_goodness_of_fit_ref 1.089
_refine_ls_hydrogen_treatment mixed
_refine_ls_matrix_type full
_refine_ls_number_parameters 94
_refine_ls_number_reflns 1068
_refine_ls_number_restraints 0
_refine_ls_restrained_S_all 1.089
_refine_ls_R_factor_all 0.0548
_refine_ls_R_factor_gt 0.0454
_refine_ls_shift/su_max 0.000
_refine_ls_shift/su_mean 0.000
_refine_ls_structure_factor_coef Fsqd
_refine_ls_weighting_details 'calc w=1/[\s^2^(Fo^2^)+(0.0120P)^2^+0.2500P] where P=(Fo^2^+2Fc^2^)/3'
_refine_ls_weighting_scheme calc
_refine_ls_wR_factor_gt 0.0884
_refine_ls_wR_factor_ref 0.0908
_reflns_number_gt 908
_reflns_number_total 1068
_reflns_threshold_expression >2sigma(I)
_cod_data_source_file sn0030.cif
_cod_data_source_block 1
_cod_original_cell_volume 565.57(19)
_cod_original_sg_symbol_H-M P2~1~/m
_cod_database_code 2103934
_cod_database_fobs_code 2103934

loop_
_symmetry_equiv_pos_as_xyz
'x, y, z'
'-x, y+1/2, -z'
'-x, -y, -z'
'x, -y-1/2, z'

loop_
_atom_site_label
_atom_site_fract_x
_atom_site_fract_y
_atom_site_fract_z
_atom_site_U_iso_or_equiv
_atom_site_adp_type
_atom_site_calc_flag
_atom_site_refinement_flags
_atom_site_occupancy
_atom_site_type_symbol
N1 0.1556(2) 0.2500 -0.11610(19) 0.0537(6) Uani d S 1 N
C11 0.2450(4) 0.2500 -0.2081(3) 0.0860(11) Uani d S 1 C
H11A 0.1652 0.2500 -0.3000 0.112 Uiso d SPR 0.50 H
H11B 0.3143 0.1326 -0.1925 0.112 Uiso d PR 0.50 H
H11D 0.3640 0.2500 -0.1566 0.112 Uiso d SPR 0.50 H
H11E 0.2149 0.3674 -0.2642 0.112 Uiso d PR 0.50 H
C2 0.2256(3) 0.2500 0.0218(2) 0.0511(6) Uani d S 1 C
C21 0.4092(3) 0.2500 0.1001(3) 0.0708(8) Uani d S 1 C
H21A 0.4674 0.2500 0.0389 0.092 Uiso d SPR 0.50 H
H21B 0.4397 0.1326 0.1562 0.092 Uiso d PR 0.50 H
H21D 0.4305 0.2500 0.1953 0.092 Uiso d SPR 0.50 H
H21E 0.4582 0.3674 0.0780 0.092 Uiso d PR 0.50 H
N3 0.1108(2) 0.2500 0.07445(19) 0.0515(6) Uani d S 1 N
C4 -0.0374(3) 0.2500 -0.0341(2) 0.0472(6) Uani d S 1 C
N4 -0.1904(3) 0.2500 -0.0126(3) 0.0627(6) Uani d S 1 N
O41 -0.3226(2) 0.2500 -0.1123(2) 0.0810(7) Uani d S 1 O
O42 -0.1848(3) 0.2500 0.1038(2) 0.0970(8) Uani d S 1 O
C5 -0.0162(3) 0.2500 -0.1553(2) 0.0487(6) Uani d S 1 C
N51 -0.1166(3) 0.2500 -0.2927(2) 0.0592(6) Uani d S 1 N
C52 -0.2144(3) 0.0691(4) -0.3464(2) 0.0842(7) Uani d . 1 C
H52A -0.3076 0.0609 -0.3163 0.101 Uiso calc R 1 H
H52B -0.1442 -0.0485 -0.3139 0.101 Uiso calc R 1 H
C53 -0.2796(3) 0.0767(5) -0.4980(2) 0.1037(9) Uani d . 1 C
H53A -0.1854 0.0732 -0.5272 0.124 Uiso calc R 1 H
H53B -0.3484 -0.0407 -0.5346 0.124 Uiso calc R 1 H
O54 -0.3755(3) 0.2500 -0.5500(2) 0.1033(9) Uani d S 1 O

loop_
_atom_site_aniso_label
_atom_site_aniso_U_11
_atom_site_aniso_U_22
_atom_site_aniso_U_33
_atom_site_aniso_U_12
_atom_site_aniso_U_13
_atom_site_aniso_U_23
N1 0.0429(11) 0.0695(15) 0.0462(11) 0.000 0.0139(9) 0.000
C11 0.0579(17) 0.143(3) 0.0606(17) 0.000 0.0269(14) 0.000
C2 0.0447(13) 0.0538(15) 0.0479(14) 0.000 0.0099(11) 0.000
C21 0.0491(15) 0.087(2) 0.0630(17) 0.000 0.0059(12) 0.000
N3 0.0516(11) 0.0516(13) 0.0461(11) 0.000 0.0125(9) 0.000
C4 0.0416(12) 0.0459(14) 0.0522(14) 0.000 0.0156(10) 0.000
N4 0.0524(13) 0.0628(15) 0.0746(16) 0.000 0.0259(12) 0.000
O41 0.0442(10) 0.0976(17) 0.0963(15) 0.000 0.0209(10) 0.000
O42 0.0847(16) 0.141(2) 0.0825(16) 0.000 0.0515(13) 0.000
C5 0.0427(12) 0.0488(14) 0.0474(13) 0.000 0.0089(10) 0.000
N51 0.0525(12) 0.0655(15) 0.0453(11) 0.000 0.0023(9) 0.000
C52 0.0902(15) 0.0723(15) 0.0619(12) -0.0086(12) -0.0030(10) -0.0079(11)
C53 0.1044(18) 0.110(2) 0.0677(14) -0.0025(17) 0.0001(12) -0.0247(15)
O54 0.0957(17) 0.124(2) 0.0541(13) 0.000 -0.0122(11) 0.000

loop_
_atom_type_symbol
_atom_type_description
_atom_type_scat_dispersion_real
_atom_type_scat_dispersion_imag
_atom_type_scat_source
C C 0.0033 0.0016 'International Tables Vol C Tables 4.2.6.8 and 6.1.1.4'
H H 0.0000 0.0000 'International Tables Vol C Tables 4.2.6.8 and 6.1.1.4'
N N 0.0061 0.0033 'International Tables Vol C Tables 4.2.6.8 and 6.1.1.4'
O O 0.0106 0.0060 'International Tables Vol C Tables 4.2.6.8 and 6.1.1.4'

loop_
_geom_angle_atom_site_label_1
_geom_angle_atom_site_label_2
_geom_angle_atom_site_label_3
_geom_angle_site_symmetry_1
_geom_angle_site_symmetry_3
_geom_angle
C2 N1 C5 . . 108.3(2)
C2 N1 C11 . . 126.6(2)
C5 N1 C11 . . 125.1(2)
N1 C11 H11A . . 109.4
N1 C11 H11B . . 109.5
H11A C11 H11B . . 109.5
N1 C11 H11D . . 109.5
H11A C11 H11D . . 141.1
H11B C11 H11D . . 56.3
N1 C11 H11E . . 109.5
H11A C11 H11E . . 56.3
H11B C11 H11E . . 141.1
H11D C11 H11E . . 109.5
N3 C2 N1 . . 111.5(2)
N3 C2 C21 . . 125.1(2)
N1 C2 C21 . . 123.4(2)
C2 C21 H21A . . 109.5
C2 C21 H21B . . 109.4
H21A C21 H21B . . 109.5
C2 C21 H21D . . 109.4
H21A C21 H21D . . 141.1
H21B C21 H21D . . 56.3
C2 C21 H21E . . 109.5
H21A C21 H21E . . 56.3
H21B C21 H21E . . 141.1
H21D C21 H21E . . 109.5
C2 N3 C4 . . 104.52(19)
N3 C4 C5 . . 112.8(2)
N3 C4 N4 . . 119.3(2)
C5 C4 N4 . . 127.9(2)
O42 N4 O41 . . 123.2(2)
O42 N4 C4 . . 118.8(2)
O41 N4 C4 . . 118.1(2)
C4 C5 N1 . . 102.92(19)
C4 C5 N51 . . 137.9(2)
N1 C5 N51 . . 119.2(2)
C5 N51 C52 . . 116.69(13)
C5 N51 C52 . 4_565 116.69(13)
C52 N51 C52 . 4_565 111.7(2)
N51 C52 C53 . . 108.7(2)
N51 C52 H52A . . 110.0
C53 C52 H52A . . 110.0
N51 C52 H52B . . 110.0
C53 C52 H52B . . 110.0
H52A C52 H52B . . 108.3
O54 C53 C52 . . 112.1(2)
O54 C53 H53A . . 109.2
C52 C53 H53A . . 109.2
O54 C53 H53B . . 109.2
C52 C53 H53B . . 109.2
H53A C53 H53B . . 107.9
C53 O54 C53 4_565 . 110.6(3)

loop_
_geom_bond_atom_site_label_1
_geom_bond_atom_site_label_2
_geom_bond_site_symmetry_2
_geom_bond_distance
N1 C2 . 1.361(3)
N1 C5 . 1.373(3)
N1 C11 . 1.456(3)
C11 H11A . 0.9600
C11 H11B . 0.9600
C11 H11D . 0.9600
C11 H11E . 0.9600
C2 N3 . 1.306(3)
C2 C21 . 1.479(3)
C21 H21A . 0.9600
C21 H21B . 0.9600
C21 H21D . 0.9600
C21 H21E . 0.9600
N3 C4 . 1.358(3)
C4 C5 . 1.371(3)
C4 N4 . 1.417(3)
N4 O42 . 1.222(3)
N4 O41 . 1.227(3)
C5 N51 . 1.390(3)
N51 C52 . 1.459(2)
N51 C52 4_565 1.459(2)
C52 C53 . 1.497(3)
C52 H52A . 0.9700
C52 H52B . 0.9700
C53 O54 . 1.407(3)
C53 H53A . 0.9700
C53 H53B . 0.9700
O54 C53 4_565 1.407(3)

loop_
_geom_hbond_atom_site_label_D
_geom_hbond_atom_site_label_H
_geom_hbond_atom_site_label_A
_geom_hbond_site_symmetry_A
_geom_hbond_distance_DH
_geom_hbond_distance_HA
_geom_hbond_distance_DA
_geom_hbond_angle_DHA
C21 H21D O54 1_656 0.96 2.59 3.480(4) 153.6
C52 H52B N3 3 0.97 2.80 3.432(3) 123.4
C11 H11D O41 1_655 0.96 2.55 3.460(3) 157.9
C21 H21A O41 1_655 0.96 2.84 3.791(4) 172.7
C21 H21A O42 1_655 0.96 2.80 3.473(4) 127.8

loop_
_geom_torsion_atom_site_label_1
_geom_torsion_atom_site_label_2
_geom_torsion_atom_site_label_3
_geom_torsion_atom_site_label_4
_geom_torsion_site_symmetry_1
_geom_torsion_site_symmetry_4
_geom_torsion
C5 N1 C2 N3 . . 0.0
C11 N1 C2 N3 . . 180.0
C5 N1 C2 C21 . . 180.0
C11 N1 C2 C21 . . 0.0
N1 C2 N3 C4 . . 0.0
C21 C2 N3 C4 . . 180.0
C2 N3 C4 C5 . . 0.0
C2 N3 C4 N4 . . 180.0
N3 C4 N4 O42 . . 0.0
C5 C4 N4 O42 . . 180.0
N3 C4 N4 O41 . . 180.0
C5 C4 N4 O41 . . 0.0
N3 C4 C5 N1 . . 0.0
N4 C4 C5 N1 . . 180.0
N3 C4 C5 N51 . . 180.0
N4 C4 C5 N51 . . 0.0
C2 N1 C5 C4 . . 0.0
C11 N1 C5 C4 . . 180.0
C2 N1 C5 N51 . . 180.0
C11 N1 C5 N51 . . 0.0
C4 C5 N51 C52 . . -67.89(18)
N1 C5 N51 C52 . . 112.11(18)
C4 C5 N51 C52 . 4_565 67.89(18)
N1 C5 N51 C52 . 4_565 -112.11(18)
C5 N51 C52 C53 . . -166.3(2)
C52 N51 C52 C53 4_565 . 55.8(3)
N51 C52 C53 O54 . . -56.7(3)
C52 C53 O54 C53 . 4_565 58.4(4)
